data_4127502
loop_
_publ_author_name
'Jia, Fei'
'Hupatz, Henrik'
'Yang, Liu-Pan'
'Schr\"oder, Hendrik V'
'Li, Dong-Hao'
'Xin, Shan'
'Lentz, Dieter'
'Witte, Felix'
'Xie, Xiaojiang'
'Paulus, Beate'
'Schalley, Christoph A.'
'Jiang, Wei'

_publ_section_title
;
 Naphthocage: A Flexible yet Extremely Strong Binder for Singly Charged
 Organic Cations.
;
_journal_issue 10
_journal_name_full 'Journal of the American Chemical Society'
_journal_page_first 4468
_journal_page_last 4473
_journal_paper_doi 10.1021/jacs.9b00445
_journal_volume 141
_journal_year 2019
_chemical_formula_sum 'C90 H120 O12'
_chemical_formula_weight 1393.85
_space_group_crystal_system orthorhombic
_space_group_IT_number 19
_space_group_name_Hall 'P 2ac 2ab'
_space_group_name_H-M_alt 'P 21 21 21'
_symmetry_space_group_name_Hall 'P 2ac 2ab'
_symmetry_space_group_name_H-M 'P 21 21 21'
_atom_sites_solution_hydrogens geom
_audit_creation_method SHELXL-2016/6
_cell_angle_alpha 90
_cell_angle_beta 90
_cell_angle_gamma 90
_cell_formula_units_Z 4
_cell_length_a 13.7140(5)
_cell_length_b 21.0582(7)
_cell_length_c 27.1610(10)
_cell_measurement_temperature 100(2)
_cell_volume 7843.9(5)
_computing_structure_refinement 'SHELXL-2016/6 (Sheldrick, 2016)'
_diffrn_ambient_temperature 100(2)
_diffrn_measured_fraction_theta_full 0.996
_diffrn_measured_fraction_theta_max 0.990
_diffrn_radiation_type CuK\a
_diffrn_radiation_wavelength 1.54178
_diffrn_reflns_av_R_equivalents 0.1600
_diffrn_reflns_av_unetI/netI 0.0930
_diffrn_reflns_Laue_measured_fraction_full 0.996
_diffrn_reflns_Laue_measured_fraction_max 0.990
_diffrn_reflns_limit_h_max 17
_diffrn_reflns_limit_h_min -17
_diffrn_reflns_limit_k_max 23
_diffrn_reflns_limit_k_min -26
_diffrn_reflns_limit_l_max 34
_diffrn_reflns_limit_l_min -33
_diffrn_reflns_number 96675
_diffrn_reflns_point_group_measured_fraction_full 0.996
_diffrn_reflns_point_group_measured_fraction_max 0.990
_diffrn_reflns_theta_full 67.679
_diffrn_reflns_theta_max 74.796
_diffrn_reflns_theta_min 2.655
_exptl_absorpt_coefficient_mu 0.603
_exptl_crystal_density_diffrn 1.180
_exptl_crystal_F_000 3024
_refine_diff_density_max 0.997
_refine_diff_density_min -0.830
_refine_diff_density_rms 0.143
_refine_ls_abs_structure_details
;
 Refined as an inversion twin.
;
_refine_ls_abs_structure_Flack 0.3(8)
_refine_ls_extinction_method none
_refine_ls_goodness_of_fit_ref 1.246
_refine_ls_hydrogen_treatment constr
_refine_ls_matrix_type full
_refine_ls_number_parameters 410
_refine_ls_number_reflns 15721
_refine_ls_number_restraints 0
_refine_ls_restrained_S_all 1.246
_refine_ls_R_factor_all 0.2011
_refine_ls_R_factor_gt 0.1852
_refine_ls_shift/su_max 0.000
_refine_ls_shift/su_mean 0.000
_refine_ls_structure_factor_coef Fsqd
_refine_ls_weighting_details 'w=1/[\s^2^(Fo^2^)+(0.0001P)^2^+111.2153P] where P=(Fo^2^+2Fc^2^)/3'
_refine_ls_weighting_scheme calc
_refine_ls_wR_factor_gt 0.3843
_refine_ls_wR_factor_ref 0.3918
_reflns_Friedel_coverage 0.833
_reflns_Friedel_fraction_full 0.997
_reflns_Friedel_fraction_max 0.991
_reflns_number_gt 13437
_reflns_number_total 15721
_reflns_threshold_expression 'I > 2\s(I)'
_cod_data_source_file ja9b00445_si_002.cif
_cod_data_source_block shelx
_cod_database_code 4127502
_shelx_shelxl_version_number 2016/6
_shelx_space_group_comment
;
The symmetry employed for this shelxl refinement is uniquely defined
by the following loop, which should always be used as a source of
symmetry information in preference to the above space-group names.
They are only intended as comments.
;

loop_
_space_group_symop_operation_xyz
'x, y, z'
'-x+1/2, -y, z+1/2'
'x+1/2, -y+1/2, -z'
'-x, y+1/2, -z+1/2'

loop_
_atom_site_label
_atom_site_type_symbol
_atom_site_fract_x
_atom_site_fract_y
_atom_site_fract_z
_atom_site_U_iso_or_equiv
_atom_site_adp_type
_atom_site_occupancy
_atom_site_site_symmetry_order
_atom_site_calc_flag
_atom_site_refinement_flags_posn
_atom_site_refinement_flags_adp
O10 O 0.9525(6) 0.6049(4) 0.3311(3) 0.0137(17) Uiso 1 1 d . .
O1 O 0.7212(6) 0.7924(4) 0.4203(3) 0.0169(19) Uiso 1 1 d . .
O2 O 0.8174(6) 0.9132(4) 0.1954(3) 0.0155(18) Uiso 1 1 d . .
O3 O 0.6468(7) 0.6964(4) 0.1197(3) 0.0180(19) Uiso 1 1 d . .
O4 O 1.0416(6) 0.7305(4) 0.0662(3) 0.0165(18) Uiso 1 1 d . .
O5 O 0.5350(7) 0.5787(4) 0.3477(3) 0.0196(19) Uiso 1 1 d . .
O6 O 1.2006(7) 0.6388(5) 0.1126(4) 0.027(2) Uiso 1 1 d . .
O7 O 0.7420(8) 0.5647(5) 0.1341(4) 0.027(2) Uiso 1 1 d . .
O8 O 0.5407(8) 0.9130(5) 0.4061(4) 0.034(2) Uiso 1 1 d . .
O9 O 1.0278(8) 0.9111(5) 0.2600(4) 0.037(3) Uiso 1 1 d . .
O20 O 0.2900(9) 0.6109(6) 0.2996(4) 0.045(3) Uiso 1 1 d . .
C3 C 0.9833(9) 0.6495(6) 0.2192(4) 0.012(2) Uiso 1 1 d . .
O21 O 0.7881(10) 0.7090(6) 0.2976(5) 0.048(3) Uiso 1 1 d . .
C5 C 0.9817(9) 0.9085(6) 0.0919(4) 0.015(2) Uiso 1 1 d . .
H5A H 0.979249 0.933265 0.122871 0.017 Uiso 1 1 calc R U
H5B H 1.043548 0.884260 0.091505 0.017 Uiso 1 1 calc R U
C6 C 0.7443(9) 0.7490(6) 0.4596(4) 0.013(2) Uiso 1 1 d . .
H6A H 0.695259 0.752063 0.486277 0.016 Uiso 1 1 calc R U
H6B H 0.809389 0.758669 0.473545 0.016 Uiso 1 1 calc R U
C7 C 0.7403(9) 0.5642(6) 0.3926(4) 0.012(2) Uiso 1 1 d . .
C8 C 0.7887(9) 0.9008(6) 0.3577(4) 0.015(3) Uiso 1 1 d . .
C9 C 0.6571(10) 0.6513(6) 0.4316(5) 0.020(3) Uiso 1 1 d . .
C10 C 0.7137(9) 0.8567(6) 0.4360(4) 0.013(2) Uiso 1 1 d . .
H10A H 0.772524 0.869420 0.454684 0.015 Uiso 1 1 calc R U
H10B H 0.655755 0.862559 0.457311 0.015 Uiso 1 1 calc R U
C1 C 0.8861(9) 0.5972(6) 0.2905(4) 0.017(3) Uiso 1 1 d . .
H1A H 0.817777 0.598696 0.302226 0.020 Uiso 1 1 calc R U
H1B H 0.897282 0.556005 0.273929 0.020 Uiso 1 1 calc R U
C11 C 1.1184(9) 0.5933(6) 0.1838(4) 0.017(3) Uiso 1 1 d . .
H11 H 1.160262 0.557330 0.183094 0.021 Uiso 1 1 calc R U
C12 C 0.7989(10) 0.9342(6) 0.1465(5) 0.020(3) Uiso 1 1 d . .
H12A H 0.846989 0.966820 0.136623 0.023 Uiso 1 1 calc R U
H12B H 0.732666 0.952604 0.143994 0.023 Uiso 1 1 calc R U
C13 C 0.9254(9) 0.6960(6) 0.4197(4) 0.013(2) Uiso 1 1 d . .
H13A H 0.964465 0.686071 0.390087 0.016 Uiso 1 1 calc R U
H13B H 0.910313 0.742006 0.419050 0.016 Uiso 1 1 calc R U
C14 C 0.4438(10) 0.5765(7) 0.2748(5) 0.021(3) Uiso 1 1 d . .
C15 C 0.7433(9) 0.6829(6) 0.4368(4) 0.014(2) Uiso 1 1 d . .
C16 C 0.8252(9) 0.7654(6) 0.0591(4) 0.012(2) Uiso 1 1 d . .
C17 C 1.0887(9) 0.7469(6) 0.1122(4) 0.013(2) Uiso 1 1 d . .
H17A H 1.061272 0.787112 0.125062 0.016 Uiso 1 1 calc R U
H17B H 1.159421 0.753067 0.106730 0.016 Uiso 1 1 calc R U
C18 C 0.6477(10) 0.7355(7) 0.0766(5) 0.022(3) Uiso 1 1 d . .
H18A H 0.586495 0.760332 0.074366 0.026 Uiso 1 1 calc R U
H18B H 0.653850 0.709065 0.046670 0.026 Uiso 1 1 calc R U
C19 C 0.6175(11) 0.9212(7) 0.3757(5) 0.027(3) Uiso 1 1 d . .
C20 C 0.9789(9) 0.9536(6) 0.0481(4) 0.016(3) Uiso 1 1 d . .
H20A H 1.034494 0.982734 0.049787 0.024 Uiso 1 1 calc R U
H20B H 0.982251 0.929083 0.017452 0.024 Uiso 1 1 calc R U
H20C H 0.918043 0.978019 0.048774 0.024 Uiso 1 1 calc R U
C21 C 1.1321(10) 0.6418(7) 0.1486(5) 0.021(3) Uiso 1 1 d . .
C22 C 0.5199(10) 0.5716(6) 0.2397(5) 0.018(3) Uiso 1 1 d . .
C23 C 0.7797(10) 0.9311(7) 0.3099(5) 0.020(3) Uiso 1 1 d . .
C24 C 0.8942(9) 0.8615(6) 0.0903(4) 0.015(3) Uiso 1 1 d . .
C25 C 1.0727(9) 0.6941(6) 0.1492(4) 0.013(2) Uiso 1 1 d . .
C26 C 0.5912(12) 0.6417(7) 0.1117(6) 0.029(3) Uiso 1 1 d . .
H26A H 0.618726 0.616614 0.084214 0.035 Uiso 1 1 calc R U
H26B H 0.523147 0.653204 0.103414 0.035 Uiso 1 1 calc R U
C27 C 0.6718(11) 0.5674(7) 0.1692(5) 0.024(3) Uiso 1 1 d . .
C28 C 0.3572(12) 0.6475(7) 0.2213(5) 0.028(3) Uiso 1 1 d . .
H28 H 0.301112 0.672888 0.215591 0.034 Uiso 1 1 calc R U
C29 C 0.5939(9) 0.6029(6) 0.1596(4) 0.014(2) Uiso 1 1 d . .
C30 C 0.9994(9) 0.7825(6) 0.0410(4) 0.014(3) Uiso 1 1 d . .
H30A H 0.987752 0.770129 0.006295 0.017 Uiso 1 1 calc R U
H30B H 1.046129 0.818295 0.040988 0.017 Uiso 1 1 calc R U
C31 C 0.7041(10) 0.8958(7) 0.3891(5) 0.022(3) Uiso 1 1 d . .
C32 C 0.8504(12) 0.7057(8) 0.2589(6) 0.030(3) Uiso 1 1 d . .
C33 C 0.7279(9) 0.8359(6) 0.1093(5) 0.016(3) Uiso 1 1 d . .
C34 C 0.6029(11) 0.5359(7) 0.2469(5) 0.026(3) Uiso 1 1 d . .
H34 H 0.608785 0.512878 0.276855 0.031 Uiso 1 1 calc R U
C35 C 0.9043(9) 0.8045(6) 0.0634(5) 0.015(3) Uiso 1 1 d . .
C36 C 1.3085(10) 0.5855(7) 0.0594(5) 0.023(3) Uiso 1 1 d . .
H36A H 1.359929 0.552558 0.058902 0.027 Uiso 1 1 calc R U
H36B H 1.340912 0.627472 0.057821 0.027 Uiso 1 1 calc R U
C37 C 0.8284(9) 0.5970(6) 0.3968(5) 0.016(3) Uiso 1 1 d . .
C38 C 0.4287(11) 0.6453(7) 0.1880(5) 0.026(3) Uiso 1 1 d . .
H38 H 0.422526 0.669922 0.158821 0.031 Uiso 1 1 calc R U
C39 C 0.4591(11) 0.5467(7) 0.3251(5) 0.026(3) Uiso 1 1 d . .
H39A H 0.399013 0.550405 0.345061 0.032 Uiso 1 1 calc R U
H39B H 0.475452 0.501160 0.321574 0.032 Uiso 1 1 calc R U
C40 C 0.5124(11) 0.6082(7) 0.1944(5) 0.026(3) Uiso 1 1 d . .
C41 C 0.9236(9) 0.5721(6) 0.3746(5) 0.018(3) Uiso 1 1 d . .
H41A H 0.976027 0.575963 0.399491 0.021 Uiso 1 1 calc R U
H41B H 0.915725 0.526456 0.366846 0.021 Uiso 1 1 calc R U
C42 C 0.9330(11) 0.7522(7) 0.1901(5) 0.026(3) Uiso 1 1 d . .
H42 H 0.939329 0.786128 0.167299 0.032 Uiso 1 1 calc R U
C43 C 0.6873(11) 0.9565(7) 0.2976(6) 0.028(3) Uiso 1 1 d . .
H43 H 0.678835 0.977261 0.266854 0.034 Uiso 1 1 calc R U
C44 C 0.5607(10) 0.6804(6) 0.4490(5) 0.019(3) Uiso 1 1 d . .
H44A H 0.508279 0.668775 0.425638 0.022 Uiso 1 1 calc R U
H44B H 0.566530 0.727268 0.449153 0.022 Uiso 1 1 calc R U
C45 C 0.7367(9) 0.7808(6) 0.0815(4) 0.015(3) Uiso 1 1 d . .
C46 C 0.9959(9) 0.6997(6) 0.1853(5) 0.017(3) Uiso 1 1 d . .
C47 C 0.8077(9) 0.8760(6) 0.1140(4) 0.015(3) Uiso 1 1 d . .
C48 C 0.5588(10) 0.5594(6) 0.3970(5) 0.018(3) Uiso 1 1 d . .
H48A H 0.565699 0.512668 0.398886 0.022 Uiso 1 1 calc R U
H48B H 0.507187 0.572879 0.420266 0.022 Uiso 1 1 calc R U
C49 C 0.8810(11) 0.8762(7) 0.3696(5) 0.025(3) Uiso 1 1 d . .
H49 H 0.889523 0.855297 0.400301 0.030 Uiso 1 1 calc R U
C50 C 0.9064(11) 0.6520(7) 0.2554(5) 0.025(3) Uiso 1 1 d . .
C51 C 0.7093(11) 0.7529(7) 0.2983(5) 0.028(3) Uiso 1 1 d . .
H51A H 0.683454 0.756071 0.332249 0.033 Uiso 1 1 calc R U
H51B H 0.733346 0.795345 0.288505 0.033 Uiso 1 1 calc R U
C52 C 1.0482(10) 0.5961(7) 0.2183(5) 0.023(3) Uiso 1 1 d . .
H52 H 1.041609 0.563074 0.241898 0.028 Uiso 1 1 calc R U
C53 C 0.6532(9) 0.5912(6) 0.4091(4) 0.015(2) Uiso 1 1 d . .
C54 C 0.8296(9) 0.6585(6) 0.4176(4) 0.012(2) Uiso 1 1 d . .
C55 C 0.8619(10) 0.9341(7) 0.2785(5) 0.024(3) Uiso 1 1 d . .
C56 C 0.6777(11) 0.5317(7) 0.2133(5) 0.026(3) Uiso 1 1 d . .
H56 H 0.732475 0.505245 0.219513 0.032 Uiso 1 1 calc R U
C57 C 0.8804(12) 0.5261(8) 0.0568(5) 0.030(3) Uiso 1 1 d . .
H57A H 0.871019 0.479590 0.059528 0.036 Uiso 1 1 calc R U
H57B H 0.818125 0.544994 0.045713 0.036 Uiso 1 1 calc R U
C58 C 0.9480(11) 0.9095(7) 0.2924(5) 0.028(3) Uiso 1 1 d . .
C59 C 0.8530(11) 0.9612(7) 0.2265(5) 0.026(3) Uiso 1 1 d . .
H59A H 0.807842 0.997903 0.226424 0.031 Uiso 1 1 calc R U
H59B H 0.917568 0.975947 0.214749 0.031 Uiso 1 1 calc R U
C60 C 0.7384(11) 0.4972(7) 0.3703(5) 0.026(3) Uiso 1 1 d . .
H60A H 0.791392 0.493066 0.345776 0.031 Uiso 1 1 calc R U
H60B H 0.675544 0.490308 0.353274 0.031 Uiso 1 1 calc R U
C61 C 1.1006(13) 0.8647(8) 0.2641(6) 0.037(4) Uiso 1 1 d . .
H61A H 1.070463 0.822039 0.265278 0.044 Uiso 1 1 calc R U
H61B H 1.137836 0.871223 0.294895 0.044 Uiso 1 1 calc R U
C62 C 0.5326(12) 0.6574(7) 0.5011(5) 0.030(3) Uiso 1 1 d . .
H62A H 0.470731 0.677016 0.510907 0.045 Uiso 1 1 calc R U
H62B H 0.525491 0.611142 0.500975 0.045 Uiso 1 1 calc R U
H62C H 0.583715 0.669609 0.524480 0.045 Uiso 1 1 calc R U
C63 C 0.3656(11) 0.6109(8) 0.2663(6) 0.030(3) Uiso 1 1 d . .
C64 C 0.8319(11) 0.7049(7) 0.0288(5) 0.024(3) Uiso 1 1 d . .
H64A H 0.899145 0.688023 0.030966 0.028 Uiso 1 1 calc R U
H64B H 0.787499 0.672705 0.043079 0.028 Uiso 1 1 calc R U
C65 C 1.2433(11) 0.5774(7) 0.0137(5) 0.025(3) Uiso 1 1 d . .
H65A H 1.181486 0.600811 0.018797 0.030 Uiso 1 1 calc R U
H65B H 1.276499 0.596213 -0.015227 0.030 Uiso 1 1 calc R U
C66 C 0.6094(13) 0.9517(8) 0.3293(6) 0.036(4) Uiso 1 1 d . .
H66 H 0.548468 0.969366 0.319851 0.043 Uiso 1 1 calc R U
C67 C 0.9861(11) 0.6815(7) 0.4656(5) 0.026(3) Uiso 1 1 d . .
H67A H 1.046122 0.706754 0.464853 0.040 Uiso 1 1 calc R U
H67B H 0.948482 0.692214 0.495086 0.040 Uiso 1 1 calc R U
H67C H 1.002668 0.636242 0.466105 0.040 Uiso 1 1 calc R U
C68 C 0.5613(11) 0.8877(7) 0.1027(5) 0.025(3) Uiso 1 1 d . .
H68A H 0.500748 0.896204 0.120713 0.038 Uiso 1 1 calc R U
H68B H 0.591566 0.927964 0.093099 0.038 Uiso 1 1 calc R U
H68C H 0.546784 0.862629 0.073240 0.038 Uiso 1 1 calc R U
C69 C 0.9064(11) 0.5524(8) 0.1064(5) 0.030(3) Uiso 1 1 d . .
H69A H 0.971935 0.536801 0.115738 0.036 Uiso 1 1 calc R U
H69B H 0.909827 0.599260 0.104092 0.036 Uiso 1 1 calc R U
C70 C 1.2535(10) 0.5807(6) 0.1068(5) 0.022(3) Uiso 1 1 d . .
H70A H 1.208119 0.544224 0.105905 0.026 Uiso 1 1 calc R U
H70B H 1.299227 0.574733 0.134667 0.026 Uiso 1 1 calc R U
C71 C 0.7517(11) 0.4460(7) 0.4114(5) 0.029(3) Uiso 1 1 d . .
H71A H 0.750348 0.403635 0.396543 0.043 Uiso 1 1 calc R U
H71B H 0.814433 0.452566 0.427933 0.043 Uiso 1 1 calc R U
H71C H 0.698763 0.449812 0.435420 0.043 Uiso 1 1 calc R U
C72 C 0.8059(12) 0.7142(8) -0.0251(6) 0.031(3) Uiso 1 1 d . .
H72A H 0.811642 0.673648 -0.042520 0.047 Uiso 1 1 calc R U
H72B H 0.738833 0.729872 -0.027691 0.047 Uiso 1 1 calc R U
H72C H 0.850576 0.745204 -0.039815 0.047 Uiso 1 1 calc R U
C73 C 1.1674(13) 0.8691(8) 0.2210(6) 0.037(4) Uiso 1 1 d . .
H73A H 1.129502 0.863267 0.190319 0.045 Uiso 1 1 calc R U
H73B H 1.197347 0.911821 0.220085 0.045 Uiso 1 1 calc R U
C74 C 0.8648(11) 0.7566(8) 0.2252(6) 0.030(3) Uiso 1 1 d . .
H74 H 0.825896 0.793825 0.227565 0.036 Uiso 1 1 calc R U
C75 C 0.6309(10) 0.8509(7) 0.1356(5) 0.024(3) Uiso 1 1 d . .
H75A H 0.599539 0.810592 0.145789 0.029 Uiso 1 1 calc R U
H75B H 0.644337 0.875952 0.165655 0.029 Uiso 1 1 calc R U
C76 C 0.9580(13) 0.5395(8) 0.0194(6) 0.036(4) Uiso 1 1 d . .
H76A H 0.938661 0.521704 -0.012432 0.055 Uiso 1 1 calc R U
H76B H 0.966681 0.585557 0.016215 0.055 Uiso 1 1 calc R U
H76C H 1.019544 0.520189 0.030023 0.055 Uiso 1 1 calc R U
C77 C 0.6356(15) 0.7348(10) 0.2671(8) 0.055(5) Uiso 1 1 d . .
H77A H 0.617370 0.690324 0.274529 0.065 Uiso 1 1 calc R U
H77B H 0.660032 0.736182 0.232850 0.065 Uiso 1 1 calc R U
C78 C 0.8356(12) 0.5349(8) 0.1462(6) 0.032(4) Uiso 1 1 d . .
H78A H 0.828160 0.488179 0.147898 0.038 Uiso 1 1 calc R U
H78B H 0.859307 0.550278 0.178475 0.038 Uiso 1 1 calc R U
C79 C 1.2206(13) 0.5089(8) 0.0031(6) 0.036(4) Uiso 1 1 d . .
H79A H 1.179081 0.506063 -0.026238 0.054 Uiso 1 1 calc R U
H79B H 1.281408 0.485650 -0.002749 0.054 Uiso 1 1 calc R U
H79C H 1.186398 0.490248 0.031274 0.054 Uiso 1 1 calc R U
C80 C 0.9571(12) 0.8814(7) 0.3392(5) 0.029(3) Uiso 1 1 d . .
H80 H 1.018827 0.865746 0.349361 0.034 Uiso 1 1 calc R U
C81 C 0.2363(13) 0.6664(8) 0.3069(6) 0.038(4) Uiso 1 1 d . .
H81A H 0.197276 0.676037 0.277156 0.046 Uiso 1 1 calc R U
H81B H 0.280968 0.702520 0.312976 0.046 Uiso 1 1 calc R U
C82 C 0.3357(15) 0.8635(9) 0.4280(7) 0.050(5) Uiso 1 1 d . .
H82A H 0.389836 0.833070 0.422949 0.060 Uiso 1 1 calc R U
H82B H 0.301037 0.851180 0.458446 0.060 Uiso 1 1 calc R U
C83 C 0.4541(14) 0.9479(9) 0.3971(7) 0.044(4) Uiso 1 1 d . .
H83A H 0.429613 0.938476 0.363613 0.053 Uiso 1 1 calc R U
H83B H 0.467917 0.993961 0.399159 0.053 Uiso 1 1 calc R U
C84 C 0.3782(15) 0.9301(10) 0.4346(7) 0.051(5) Uiso 1 1 d . .
H84A H 0.324415 0.961384 0.433006 0.061 Uiso 1 1 calc R U
H84B H 0.407619 0.933056 0.467844 0.061 Uiso 1 1 calc R U
C85 C 1.2454(17) 0.8204(11) 0.2234(8) 0.060(6) Uiso 1 1 d . .
H85A H 1.214768 0.777867 0.221911 0.073 Uiso 1 1 calc R U
H85B H 1.278569 0.824000 0.255664 0.073 Uiso 1 1 calc R U
C86 C 0.2665(18) 0.8588(11) 0.3853(8) 0.064(6) Uiso 1 1 d . .
H86A H 0.241781 0.815255 0.382832 0.097 Uiso 1 1 calc R U
H86B H 0.211920 0.888082 0.390324 0.097 Uiso 1 1 calc R U
H86C H 0.300772 0.869960 0.354805 0.097 Uiso 1 1 calc R U
C87 C 1.3222(18) 0.8247(12) 0.1829(8) 0.066(6) Uiso 1 1 d . .
H87A H 1.370467 0.790896 0.187376 0.098 Uiso 1 1 calc R U
H87B H 1.290687 0.819865 0.150708 0.098 Uiso 1 1 calc R U
H87C H 1.354629 0.866100 0.184535 0.098 Uiso 1 1 calc R U
C88 C 0.1695(18) 0.6575(12) 0.3506(8) 0.063(6) Uiso 1 1 d . .
H88A H 0.112788 0.631735 0.340224 0.075 Uiso 1 1 calc R U
H88B H 0.144722 0.699612 0.360973 0.075 Uiso 1 1 calc R U
C89 C 0.4966(19) 0.7747(13) 0.3197(9) 0.074(7) Uiso 1 1 d . .
H89A H 0.438870 0.802090 0.320209 0.111 Uiso 1 1 calc R U
H89B H 0.477166 0.730808 0.326797 0.111 Uiso 1 1 calc R U
H89C H 0.543115 0.789097 0.344698 0.111 Uiso 1 1 calc R U
C90 C 0.542(2) 0.7776(13) 0.2711(10) 0.079(7) Uiso 1 1 d . .
H90A H 0.560340 0.822131 0.263838 0.095 Uiso 1 1 calc R U
H90B H 0.494409 0.763857 0.245941 0.095 Uiso 1 1 calc R U
C91 C 0.2199(18) 0.6237(11) 0.3974(9) 0.067(6) Uiso 1 1 d . .
H91A H 0.170744 0.615679 0.423367 0.080 Uiso 1 1 calc R U
H91B H 0.248766 0.582520 0.387513 0.080 Uiso 1 1 calc R U
C92 C 0.294(2) 0.6652(14) 0.4155(11) 0.093(9) Uiso 1 1 d . .
H92A H 0.325946 0.645673 0.444010 0.139 Uiso 1 1 calc R U
H92B H 0.342418 0.672641 0.389556 0.139 Uiso 1 1 calc R U
H92C H 0.264695 0.705673 0.425272 0.139 Uiso 1 1 calc R U

loop_
_atom_type_symbol
_atom_type_description
_atom_type_scat_dispersion_real
_atom_type_scat_dispersion_imag
_atom_type_scat_source
C C 0.0181 0.0091 'International Tables Vol C Tables 4.2.6.8 and 6.1.1.4'
H H 0.0000 0.0000 'International Tables Vol C Tables 4.2.6.8 and 6.1.1.4'
O O 0.0492 0.0322 'International Tables Vol C Tables 4.2.6.8 and 6.1.1.4'

loop_
_geom_angle_atom_site_label_1
_geom_angle_atom_site_label_2
_geom_angle_atom_site_label_3
_geom_angle
C41 O10 C1 113.9(9)
C10 O1 C6 113.3(9)
C59 O2 C12 113.5(10)
C26 O3 C18 110.7(10)
C30 O4 C17 114.6(9)
C39 O5 C48 116.6(10)
C21 O6 C70 118.1(11)
C27 O7 C78 118.8(11)
C19 O8 C83 119.0(12)
C61 O9 C58 119.2(12)
C63 O20 C81 119.4(14)
C46 C3 C52 120.0(11)
C46 C3 C50 120.5(12)
C52 C3 C50 119.5(12)
C32 O21 C51 121.6(13)
C20 C5 C24 110.7(10)
C20 C5 H5A 109.5
C24 C5 H5A 109.5
C20 C5 H5B 109.5
C24 C5 H5B 109.5
H5A C5 H5B 108.1
O1 C6 C15 106.0(9)
O1 C6 H6A 110.5
C15 C6 H6A 110.5
O1 C6 H6B 110.5
C15 C6 H6B 110.5
H6A C6 H6B 108.7
C37 C7 C53 120.8(11)
C37 C7 C60 120.1(11)
C53 C7 C60 119.1(11)
C49 C8 C31 124.1(12)
C49 C8 C23 116.4(12)
C31 C8 C23 119.5(12)
C15 C9 C53 121.1(12)
C15 C9 C44 121.4(12)
C53 C9 C44 117.4(12)
O1 C10 C31 105.6(10)
O1 C10 H10A 110.6
C31 C10 H10A 110.6
O1 C10 H10B 110.6
C31 C10 H10B 110.6
H10A C10 H10B 108.8
O10 C1 C50 106.2(10)
O10 C1 H1A 110.5
C50 C1 H1A 110.5
O10 C1 H1B 110.5
C50 C1 H1B 110.5
H1A C1 H1B 108.7
C52 C11 C21 122.3(13)
C52 C11 H11 118.9
C21 C11 H11 118.9
O2 C12 C47 106.2(10)
O2 C12 H12A 110.5
C47 C12 H12A 110.5
O2 C12 H12B 110.5
C47 C12 H12B 110.5
H12A C12 H12B 108.7
C67 C13 C54 113.2(10)
C67 C13 H13A 108.9
C54 C13 H13A 108.9
C67 C13 H13B 108.9
C54 C13 H13B 108.9
H13A C13 H13B 107.7
C63 C14 C22 121.3(13)
C63 C14 C39 120.0(13)
C22 C14 C39 118.3(12)
C9 C15 C54 121.2(12)
C9 C15 C6 119.7(11)
C54 C15 C6 118.8(11)
C35 C16 C45 120.8(11)
C35 C16 C64 120.2(11)
C45 C16 C64 118.9(11)
O4 C17 C25 109.5(10)
O4 C17 H17A 109.8
C25 C17 H17A 109.8
O4 C17 H17B 109.8
C25 C17 H17B 109.8
H17A C17 H17B 108.2
O3 C18 C45 106.9(10)
O3 C18 H18A 110.3
C45 C18 H18A 110.3
O3 C18 H18B 110.3
C45 C18 H18B 110.3
H18A C18 H18B 108.6
O8 C19 C31 118.2(13)
O8 C19 C66 122.6(14)
C31 C19 C66 119.1(14)
C5 C20 H20A 109.5
C5 C20 H20B 109.5
H20A C20 H20B 109.5
C5 C20 H20C 109.5
H20A C20 H20C 109.5
H20B C20 H20C 109.5
O6 C21 C25 117.3(12)
O6 C21 C11 123.1(12)
C25 C21 C11 119.7(12)
C34 C22 C14 123.3(12)
C34 C22 C40 117.9(12)
C14 C22 C40 118.7(12)
C55 C23 C43 123.7(13)
C55 C23 C8 119.4(12)
C43 C23 C8 116.9(12)
C47 C24 C35 120.8(12)
C47 C24 C5 120.6(11)
C35 C24 C5 118.6(11)
C21 C25 C46 120.5(12)
C21 C25 C17 119.7(11)
C46 C25 C17 119.8(11)
O3 C26 C29 107.1(11)
O3 C26 H26A 110.3
C29 C26 H26A 110.3
O3 C26 H26B 110.3
C29 C26 H26B 110.3
H26A C26 H26B 108.6
C29 C27 O7 117.1(12)
C29 C27 C56 120.8(13)
O7 C27 C56 122.1(13)
C38 C28 C63 119.7(15)
C38 C28 H28 120.1
C63 C28 H28 120.1
C27 C29 C40 121.9(12)
C27 C29 C26 119.0(12)
C40 C29 C26 119.1(12)
O4 C30 C35 113.2(10)
O4 C30 H30A 108.9
C35 C30 H30A 108.9
O4 C30 H30B 108.9
C35 C30 H30B 108.9
H30A C30 H30B 107.7
C19 C31 C8 121.2(13)
C19 C31 C10 120.9(12)
C8 C31 C10 117.7(11)
O21 C32 C50 116.7(14)
O21 C32 C74 123.1(14)
C50 C32 C74 119.9(14)
C47 C33 C45 119.2(12)
C47 C33 C75 121.0(11)
C45 C33 C75 119.8(11)
C56 C34 C22 123.7(14)
C56 C34 H34 118.1
C22 C34 H34 118.1
C16 C35 C24 118.6(12)
C16 C35 C30 117.7(11)
C24 C35 C30 123.6(11)
C70 C36 C65 113.3(12)
C70 C36 H36A 108.9
C65 C36 H36A 108.9
C70 C36 H36B 108.9
C65 C36 H36B 108.9
H36A C36 H36B 107.7
C7 C37 C54 119.7(11)
C7 C37 C41 122.5(11)
C54 C37 C41 117.5(11)
C28 C38 C40 122.5(14)
C28 C38 H38 118.8
C40 C38 H38 118.8
O5 C39 C14 107.7(12)
O5 C39 H39A 110.2
C14 C39 H39A 110.2
O5 C39 H39B 110.2
C14 C39 H39B 110.2
H39A C39 H39B 108.5
C38 C40 C22 117.3(13)
C38 C40 C29 126.0(13)
C22 C40 C29 116.8(12)
O10 C41 C37 113.4(10)
O10 C41 H41A 108.9
C37 C41 H41A 108.9
O10 C41 H41B 108.9
C37 C41 H41B 108.9
H41A C41 H41B 107.7
C74 C42 C46 123.3(15)
C74 C42 H42 118.4
C46 C42 H42 118.4
C66 C43 C23 121.4(15)
C66 C43 H43 119.3
C23 C43 H43 119.3
C9 C44 C62 111.9(11)
C9 C44 H44A 109.2
C62 C44 H44A 109.2
C9 C44 H44B 109.2
C62 C44 H44B 109.2
H44A C44 H44B 107.9
C33 C45 C16 120.5(12)
C33 C45 C18 119.3(11)
C16 C45 C18 120.2(11)
C42 C46 C3 116.9(12)
C42 C46 C25 124.9(12)
C3 C46 C25 118.1(11)
C24 C47 C33 120.0(12)
C24 C47 C12 121.2(11)
C33 C47 C12 118.8(11)
O5 C48 C53 106.0(10)
O5 C48 H48A 110.5
C53 C48 H48A 110.5
O5 C48 H48B 110.5
C53 C48 H48B 110.5
H48A C48 H48B 108.7
C80 C49 C8 122.0(14)
C80 C49 H49 119.0
C8 C49 H49 119.0
C32 C50 C3 119.1(13)
C32 C50 C1 118.7(13)
C3 C50 C1 122.3(12)
C77 C51 O21 111.8(15)
C77 C51 H51A 109.3
O21 C51 H51A 109.3
C77 C51 H51B 109.3
O21 C51 H51B 109.3
H51A C51 H51B 107.9
C11 C52 C3 119.4(13)
C11 C52 H52 120.3
C3 C52 H52 120.3
C7 C53 C9 118.2(12)
C7 C53 C48 119.2(11)
C9 C53 C48 122.1(12)
C15 C54 C37 118.6(11)
C15 C54 C13 121.6(11)
C37 C54 C13 119.8(11)
C58 C55 C23 120.9(13)
C58 C55 C59 118.3(13)
C23 C55 C59 120.7(13)
C34 C56 C27 118.9(14)
C34 C56 H56 120.5
C27 C56 H56 120.5
C76 C57 C69 111.7(13)
C76 C57 H57A 109.3
C69 C57 H57A 109.3
C76 C57 H57B 109.3
C69 C57 H57B 109.3
H57A C57 H57B 107.9
C55 C58 O9 119.9(13)
C55 C58 C80 119.5(14)
O9 C58 C80 120.5(14)
O2 C59 C55 108.3(12)
O2 C59 H59A 110.0
C55 C59 H59A 110.0
O2 C59 H59B 110.0
C55 C59 H59B 110.0
H59A C59 H59B 108.4
C7 C60 C71 110.6(11)
C7 C60 H60A 109.5
C71 C60 H60A 109.5
C7 C60 H60B 109.5
C71 C60 H60B 109.5
H60A C60 H60B 108.1
O9 C61 C73 109.5(14)
O9 C61 H61A 109.8
C73 C61 H61A 109.8
O9 C61 H61B 109.8
C73 C61 H61B 109.8
H61A C61 H61B 108.2
C44 C62 H62A 109.5
C44 C62 H62B 109.5
H62A C62 H62B 109.5
C44 C62 H62C 109.5
H62A C62 H62C 109.5
H62B C62 H62C 109.5
C14 C63 O20 119.8(14)
C14 C63 C28 120.5(14)
O20 C63 C28 119.7(14)
C72 C64 C16 113.5(12)
C72 C64 H64A 108.9
C16 C64 H64A 108.9
C72 C64 H64B 108.9
C16 C64 H64B 108.9
H64A C64 H64B 107.7
C79 C65 C36 112.4(13)
C79 C65 H65A 109.1
C36 C65 H65A 109.1
C79 C65 H65B 109.1
C36 C65 H65B 109.1
H65A C65 H65B 107.9
C43 C66 C19 121.9(16)
C43 C66 H66 119.1
C19 C66 H66 119.1
C13 C67 H67A 109.5
C13 C67 H67B 109.5
H67A C67 H67B 109.5
C13 C67 H67C 109.5
H67A C67 H67C 109.5
H67B C67 H67C 109.5
C75 C68 H68A 109.5
C75 C68 H68B 109.5
H68A C68 H68B 109.5
C75 C68 H68C 109.5
H68A C68 H68C 109.5
H68B C68 H68C 109.5
C78 C69 C57 113.8(13)
C78 C69 H69A 108.8
C57 C69 H69A 108.8
C78 C69 H69B 108.8
C57 C69 H69B 108.8
H69A C69 H69B 107.7
O6 C70 C36 107.0(11)
O6 C70 H70A 110.3
C36 C70 H70A 110.3
O6 C70 H70B 110.3
C36 C70 H70B 110.3
H70A C70 H70B 108.6
C60 C71 H71A 109.5
C60 C71 H71B 109.5
H71A C71 H71B 109.5
C60 C71 H71C 109.5
H71A C71 H71C 109.5
H71B C71 H71C 109.5
C64 C72 H72A 109.5
C64 C72 H72B 109.5
H72A C72 H72B 109.5
C64 C72 H72C 109.5
H72A C72 H72C 109.5
H72B C72 H72C 109.5
C85 C73 C61 111.5(16)
C85 C73 H73A 109.3
C61 C73 H73A 109.3
C85 C73 H73B 109.3
C61 C73 H73B 109.3
H73A C73 H73B 108.0
C42 C74 C32 120.1(15)
C42 C74 H74 119.9
C32 C74 H74 119.9
C68 C75 C33 112.0(11)
C68 C75 H75A 109.2
C33 C75 H75A 109.2
C68 C75 H75B 109.2
C33 C75 H75B 109.2
H75A C75 H75B 107.9
C57 C76 H76A 109.5
C57 C76 H76B 109.5
H76A C76 H76B 109.5
C57 C76 H76C 109.5
H76A C76 H76C 109.5
H76B C76 H76C 109.5
C51 C77 C90 113.6(19)
C51 C77 H77A 108.9
C90 C77 H77A 108.9
C51 C77 H77B 108.9
C90 C77 H77B 108.9
H77A C77 H77B 107.7
O7 C78 C69 107.5(12)
O7 C78 H78A 110.2
C69 C78 H78A 110.2
O7 C78 H78B 110.2
C69 C78 H78B 110.2
H78A C78 H78B 108.5
C65 C79 H79A 109.5
C65 C79 H79B 109.5
H79A C79 H79B 109.5
C65 C79 H79C 109.5
H79A C79 H79C 109.5
H79B C79 H79C 109.5
C49 C80 C58 121.6(15)
C49 C80 H80 119.2
C58 C80 H80 119.2
O20 C81 C88 109.2(16)
O20 C81 H81A 109.8
C88 C81 H81A 109.8
O20 C81 H81B 109.8
C88 C81 H81B 109.8
H81A C81 H81B 108.3
C86 C82 C84 113.2(18)
C86 C82 H82A 108.9
C84 C82 H82A 108.9
C86 C82 H82B 108.9
C84 C82 H82B 108.9
H82A C82 H82B 107.8
O8 C83 C84 109.5(15)
O8 C83 H83A 109.8
C84 C83 H83A 109.8
O8 C83 H83B 109.8
C84 C83 H83B 109.8
H83A C83 H83B 108.2
C83 C84 C82 114.3(17)
C83 C84 H84A 108.7
C82 C84 H84A 108.7
C83 C84 H84B 108.7
C82 C84 H84B 108.7
H84A C84 H84B 107.6
C73 C85 C87 115.1(18)
C73 C85 H85A 108.5
C87 C85 H85A 108.5
C73 C85 H85B 108.5
C87 C85 H85B 108.5
H85A C85 H85B 107.5
C82 C86 H86A 109.5
C82 C86 H86B 109.5
H86A C86 H86B 109.5
C82 C86 H86C 109.5
H86A C86 H86C 109.5
H86B C86 H86C 109.5
C85 C87 H87A 109.5
C85 C87 H87B 109.5
H87A C87 H87B 109.5
C85 C87 H87C 109.5
H87A C87 H87C 109.5
H87B C87 H87C 109.5
C81 C88 C91 114.5(19)
C81 C88 H88A 108.6
C91 C88 H88A 108.6
C81 C88 H88B 108.6
C91 C88 H88B 108.6
H88A C88 H88B 107.6
C90 C89 H89A 109.5
C90 C89 H89B 109.5
H89A C89 H89B 109.5
C90 C89 H89C 109.5
H89A C89 H89C 109.5
H89B C89 H89C 109.5
C89 C90 C77 113(2)
C89 C90 H90A 109.0
C77 C90 H90A 109.0
C89 C90 H90B 109.0
C77 C90 H90B 109.0
H90A C90 H90B 107.8
C92 C91 C88 108(2)
C92 C91 H91A 110.1
C88 C91 H91A 110.1
C92 C91 H91B 110.1
C88 C91 H91B 110.1
H91A C91 H91B 108.5
C91 C92 H92A 109.5
C91 C92 H92B 109.5
H92A C92 H92B 109.5
C91 C92 H92C 109.5
H92A C92 H92C 109.5
H92B C92 H92C 109.5

loop_
_geom_bond_atom_site_label_1
_geom_bond_atom_site_label_2
_geom_bond_distance
O10 C41 1.425(15)
O10 C1 1.438(14)
O1 C10 1.424(14)
O1 C6 1.441(14)
O2 C59 1.406(17)
O2 C12 1.421(15)
O3 C26 1.398(17)
O3 C18 1.431(16)
O4 C30 1.415(15)
O4 C17 1.448(14)
O5 C39 1.384(17)
O5 C48 1.436(15)
O6 C21 1.358(17)
O6 C70 1.431(16)
O7 C27 1.358(17)
O7 C78 1.466(19)
O8 C19 1.349(18)
O8 C83 1.42(2)
O9 C61 1.40(2)
O9 C58 1.404(19)
O20 C63 1.375(19)
O20 C81 1.40(2)
C3 C46 1.412(17)
C3 C52 1.434(18)
C3 C50 1.442(18)
O21 C32 1.36(2)
O21 C51 1.421(19)
C5 C20 1.524(16)
C5 C24 1.555(17)
C5 H5A 0.9900
C5 H5B 0.9900
C6 C15 1.524(17)
C6 H6A 0.9900
C6 H6B 0.9900
C7 C37 1.396(17)
C7 C53 1.398(17)
C7 C60 1.534(18)
C8 C49 1.405(19)
C8 C31 1.444(18)
C8 C23 1.451(18)
C9 C15 1.364(19)
C9 C53 1.408(18)
C9 C44 1.533(18)
C10 C31 1.524(17)
C10 H10A 0.9900
C10 H10B 0.9900
C1 C50 1.522(19)
C1 H1A 0.9900
C1 H1B 0.9900
C11 C52 1.346(19)
C11 C21 1.412(18)
C11 H11 0.9500
C12 C47 1.516(18)
C12 H12A 0.9900
C12 H12B 0.9900
C13 C67 1.529(18)
C13 C54 1.534(16)
C13 H13A 0.9900
C13 H13B 0.9900
C14 C63 1.32(2)
C14 C22 1.419(18)
C14 C39 1.516(19)
C15 C54 1.390(17)
C16 C35 1.367(17)
C16 C45 1.396(17)
C16 C64 1.520(18)
C17 C25 1.515(17)
C17 H17A 0.9900
C17 H17B 0.9900
C18 C45 1.554(18)
C18 H18A 0.9900
C18 H18B 0.9900
C19 C31 1.35(2)
C19 C66 1.42(2)
C20 H20A 0.9800
C20 H20B 0.9800
C20 H20C 0.9800
C21 C25 1.370(18)
C22 C34 1.38(2)
C22 C40 1.455(19)
C23 C55 1.415(19)
C23 C43 1.42(2)
C24 C47 1.383(18)
C24 C35 1.413(18)
C25 C46 1.444(17)
C26 C29 1.535(19)
C26 H26A 0.9900
C26 H26B 0.9900
C27 C29 1.330(19)
C27 C56 1.42(2)
C28 C38 1.34(2)
C28 C63 1.45(2)
C28 H28 0.9500
C29 C40 1.468(19)
C30 C35 1.512(17)
C30 H30A 0.9900
C30 H30B 0.9900
C32 C50 1.37(2)
C32 C74 1.42(2)
C33 C47 1.388(18)
C33 C45 1.391(17)
C33 C75 1.542(19)
C34 C56 1.38(2)
C34 H34 0.9500
C36 C70 1.495(18)
C36 C65 1.541(19)
C36 H36A 0.9900
C36 H36B 0.9900
C37 C54 1.415(17)
C37 C41 1.529(17)
C38 C40 1.40(2)
C38 H38 0.9500
C39 H39A 0.9900
C39 H39B 0.9900
C41 H41A 0.9900
C41 H41B 0.9900
C42 C74 1.34(2)
C42 C46 1.41(2)
C42 H42 0.9500
C43 C66 1.37(2)
C43 H43 0.9500
C44 C62 1.543(19)
C44 H44A 0.9900
C44 H44B 0.9900
C48 C53 1.493(18)
C48 H48A 0.9900
C48 H48B 0.9900
C49 C80 1.34(2)
C49 H49 0.9500
C51 C77 1.37(2)
C51 H51A 0.9900
C51 H51B 0.9900
C52 H52 0.9500
C55 C58 1.34(2)
C55 C59 1.530(19)
C56 H56 0.9500
C57 C76 1.50(2)
C57 C69 1.50(2)
C57 H57A 0.9900
C57 H57B 0.9900
C58 C80 1.41(2)
C59 H59A 0.9900
C59 H59B 0.9900
C60 C71 1.56(2)
C60 H60A 0.9900
C60 H60B 0.9900
C61 C73 1.49(2)
C61 H61A 0.9900
C61 H61B 0.9900
C62 H62A 0.9800
C62 H62B 0.9800
C62 H62C 0.9800
C64 C72 1.52(2)
C64 H64A 0.9900
C64 H64B 0.9900
C65 C79 1.50(2)
C65 H65A 0.9900
C65 H65B 0.9900
C66 H66 0.9500
C67 H67A 0.9800
C67 H67B 0.9800
C67 H67C 0.9800
C68 C75 1.52(2)
C68 H68A 0.9800
C68 H68B 0.9800
C68 H68C 0.9800
C69 C78 1.50(2)
C69 H69A 0.9900
C69 H69B 0.9900
C70 H70A 0.9900
C70 H70B 0.9900
C71 H71A 0.9800
C71 H71B 0.9800
C71 H71C 0.9800
C72 H72A 0.9800
C72 H72B 0.9800
C72 H72C 0.9800
C73 C85 1.48(3)
C73 H73A 0.9900
C73 H73B 0.9900
C74 H74 0.9500
C75 H75A 0.9900
C75 H75B 0.9900
C76 H76A 0.9800
C76 H76B 0.9800
C76 H76C 0.9800
C77 C90 1.57(3)
C77 H77A 0.9900
C77 H77B 0.9900
C78 H78A 0.9900
C78 H78B 0.9900
C79 H79A 0.9800
C79 H79B 0.9800
C79 H79C 0.9800
C80 H80 0.9500
C81 C88 1.51(3)
C81 H81A 0.9900
C81 H81B 0.9900
C82 C86 1.50(3)
C82 C84 1.53(3)
C82 H82A 0.9900
C82 H82B 0.9900
C83 C84 1.50(3)
C83 H83A 0.9900
C83 H83B 0.9900
C84 H84A 0.9900
C84 H84B 0.9900
C85 C87 1.53(3)
C85 H85A 0.9900
C85 H85B 0.9900
C86 H86A 0.9800
C86 H86B 0.9800
C86 H86C 0.9800
C87 H87A 0.9800
C87 H87B 0.9800
C87 H87C 0.9800
C88 C91 1.61(3)
C88 H88A 0.9900
C88 H88B 0.9900
C89 C90 1.46(3)
C89 H89A 0.9800
C89 H89B 0.9800
C89 H89C 0.9800
C90 H90A 0.9900
C90 H90B 0.9900
C91 C92 1.43(3)
C91 H91A 0.9900
C91 H91B 0.9900
C92 H92A 0.9800
C92 H92B 0.9800
C92 H92C 0.9800

loop_
_geom_torsion_atom_site_label_1
_geom_torsion_atom_site_label_2
_geom_torsion_atom_site_label_3
_geom_torsion_atom_site_label_4
_geom_torsion
C10 O1 C6 C15 176.7(10)
C6 O1 C10 C31 171.9(10)
C41 O10 C1 C50 159.9(10)
C59 O2 C12 C47 154.3(11)
C53 C9 C15 C54 4(2)
C44 C9 C15 C54 -175.1(11)
C53 C9 C15 C6 177.8(11)
C44 C9 C15 C6 -0.9(19)
O1 C6 C15 C9 -83.5(14)
O1 C6 C15 C54 90.7(13)
C30 O4 C17 C25 143.7(10)
C26 O3 C18 C45 -160.5(11)
C83 O8 C19 C31 169.5(14)
C83 O8 C19 C66 -15(2)
C70 O6 C21 C25 -171.0(12)
C70 O6 C21 C11 7.2(19)
C52 C11 C21 O6 -177.9(13)
C52 C11 C21 C25 0(2)
C63 C14 C22 C34 -179.7(15)
C39 C14 C22 C34 7(2)
C63 C14 C22 C40 3(2)
C39 C14 C22 C40 -170.5(13)
C49 C8 C23 C55 0.2(19)
C31 C8 C23 C55 -177.9(13)
C49 C8 C23 C43 -179.5(13)
C31 C8 C23 C43 2.4(19)
C20 C5 C24 C47 -91.8(14)
C20 C5 C24 C35 87.2(14)
O6 C21 C25 C46 177.8(11)
C11 C21 C25 C46 -0.4(19)
O6 C21 C25 C17 -3.1(18)
C11 C21 C25 C17 178.7(12)
O4 C17 C25 C21 82.9(14)
O4 C17 C25 C46 -98.0(13)
C18 O3 C26 C29 -179.7(11)
C78 O7 C27 C29 170.1(12)
C78 O7 C27 C56 -13(2)
O7 C27 C29 C40 178.6(12)
C56 C27 C29 C40 2(2)
O7 C27 C29 C26 -4.0(19)
C56 C27 C29 C26 179.1(13)
O3 C26 C29 C27 -79.9(16)
O3 C26 C29 C40 97.6(14)
C17 O4 C30 C35 -76.1(13)
O8 C19 C31 C8 178.0(13)
C66 C19 C31 C8 2(2)
O8 C19 C31 C10 3(2)
C66 C19 C31 C10 -173.6(13)
C49 C8 C31 C19 179.2(14)
C23 C8 C31 C19 -3(2)
C49 C8 C31 C10 -5(2)
C23 C8 C31 C10 172.7(11)
O1 C10 C31 C19 105.5(14)
O1 C10 C31 C8 -70.1(14)
C51 O21 C32 C50 -163.0(14)
C51 O21 C32 C74 22(2)
C14 C22 C34 C56 -179.0(14)
C40 C22 C34 C56 -2(2)
C45 C16 C35 C24 -1.2(18)
C64 C16 C35 C24 177.5(11)
C45 C16 C35 C30 176.0(11)
C64 C16 C35 C30 -5.2(18)
C47 C24 C35 C16 3.5(19)
C5 C24 C35 C16 -175.5(11)
C47 C24 C35 C30 -173.5(12)
C5 C24 C35 C30 7.5(18)
O4 C30 C35 C16 -69.6(14)
O4 C30 C35 C24 107.4(14)
C53 C7 C37 C54 -0.5(18)
C60 C7 C37 C54 -179.6(11)
C53 C7 C37 C41 -173.8(11)
C60 C7 C37 C41 7.1(18)
C63 C28 C38 C40 1(2)
C48 O5 C39 C14 177.5(11)
C63 C14 C39 O5 -109.2(15)
C22 C14 C39 O5 64.4(16)
C28 C38 C40 C22 -1(2)
C28 C38 C40 C29 179.7(15)
C34 C22 C40 C38 -178.7(13)
C14 C22 C40 C38 -1(2)
C34 C22 C40 C29 1.1(19)
C14 C22 C40 C29 178.6(12)
C27 C29 C40 C38 178.6(14)
C26 C29 C40 C38 1(2)
C27 C29 C40 C22 -1(2)
C26 C29 C40 C22 -178.6(12)
C1 O10 C41 C37 -64.5(13)
C7 C37 C41 O10 104.9(13)
C54 C37 C41 O10 -68.5(14)
C55 C23 C43 C66 179.3(15)
C8 C23 C43 C66 -1(2)
C15 C9 C44 C62 -95.8(15)
C53 C9 C44 C62 85.4(15)
C47 C33 C45 C16 1.0(18)
C75 C33 C45 C16 -177.5(12)
C47 C33 C45 C18 179.4(11)
C75 C33 C45 C18 1.0(18)
C35 C16 C45 C33 -1.0(19)
C64 C16 C45 C33 -179.8(11)
C35 C16 C45 C18 -179.4(11)
C64 C16 C45 C18 1.8(18)
O3 C18 C45 C33 -82.7(14)
O3 C18 C45 C16 95.8(13)
C74 C42 C46 C3 1(2)
C74 C42 C46 C25 -177.6(14)
C52 C3 C46 C42 -176.5(12)
C50 C3 C46 C42 2.5(19)
C52 C3 C46 C25 2.3(18)
C50 C3 C46 C25 -178.7(12)
C21 C25 C46 C42 177.9(13)
C17 C25 C46 C42 -1(2)
C21 C25 C46 C3 -0.9(18)
C17 C25 C46 C3 -180.0(11)
C35 C24 C47 C33 -3.6(19)
C5 C24 C47 C33 175.4(11)
C35 C24 C47 C12 174.6(11)
C5 C24 C47 C12 -6.4(18)
C45 C33 C47 C24 1.3(19)
C75 C33 C47 C24 179.8(12)
C45 C33 C47 C12 -176.9(11)
C75 C33 C47 C12 1.5(18)
O2 C12 C47 C24 -94.8(14)
O2 C12 C47 C33 83.4(14)
C39 O5 C48 C53 169.1(11)
C31 C8 C49 C80 179.2(14)
C23 C8 C49 C80 1(2)
O21 C32 C50 C3 -171.5(13)
C74 C32 C50 C3 4(2)
O21 C32 C50 C1 8(2)
C74 C32 C50 C1 -177.2(13)
C46 C3 C50 C32 -5(2)
C52 C3 C50 C32 174.1(13)
C46 C3 C50 C1 176.1(12)
C52 C3 C50 C1 -5.0(19)
O10 C1 C50 C32 -95.1(15)
O10 C1 C50 C3 84.0(15)
C32 O21 C51 C77 74(2)
C21 C11 C52 C3 1(2)
C46 C3 C52 C11 -2.5(19)
C50 C3 C52 C11 178.5(13)
C37 C7 C53 C9 -2.2(18)
C60 C7 C53 C9 176.9(12)
C37 C7 C53 C48 170.5(11)
C60 C7 C53 C48 -10.5(17)
C15 C9 C53 C7 0.7(19)
C44 C9 C53 C7 179.4(11)
C15 C9 C53 C48 -171.8(12)
C44 C9 C53 C48 7.0(18)
O5 C48 C53 C7 -81.5(14)
O5 C48 C53 C9 90.9(14)
C9 C15 C54 C37 -6.3(18)
C6 C15 C54 C37 179.6(11)
C9 C15 C54 C13 175.2(12)
C6 C15 C54 C13 1.0(17)
C7 C37 C54 C15 4.7(17)
C41 C37 C54 C15 178.3(11)
C7 C37 C54 C13 -176.7(11)
C41 C37 C54 C13 -3.1(16)
C67 C13 C54 C15 91.9(14)
C67 C13 C54 C37 -86.6(14)
C43 C23 C55 C58 179.5(14)
C8 C23 C55 C58 0(2)
C43 C23 C55 C59 -5(2)
C8 C23 C55 C59 175.5(12)
C22 C34 C56 C27 2(2)
C29 C27 C56 C34 -2(2)
O7 C27 C56 C34 -178.9(13)
C23 C55 C58 O9 177.9(13)
C59 C55 C58 O9 2(2)
C23 C55 C58 C80 -1(2)
C59 C55 C58 C80 -177.0(14)
C61 O9 C58 C55 -153.0(15)
C61 O9 C58 C80 26(2)
C12 O2 C59 C55 175.5(11)
C58 C55 C59 O2 93.3(16)
C23 C55 C59 O2 -82.5(16)
C37 C7 C60 C71 90.4(15)
C53 C7 C60 C71 -88.6(15)
C58 O9 C61 C73 170.1(13)
C22 C14 C63 O20 175.3(14)
C39 C14 C63 O20 -11(2)
C22 C14 C63 C28 -3(2)
C39 C14 C63 C28 170.4(14)
C81 O20 C63 C14 145.5(16)
C81 O20 C63 C28 -36(2)
C38 C28 C63 C14 1(2)
C38 C28 C63 O20 -177.1(15)
C35 C16 C64 C72 -89.3(16)
C45 C16 C64 C72 89.5(15)
C70 C36 C65 C79 -79.5(16)
C23 C43 C66 C19 0(2)
O8 C19 C66 C43 -176.3(15)
C31 C19 C66 C43 0(2)
C76 C57 C69 C78 -174.5(14)
C21 O6 C70 C36 169.0(11)
C65 C36 C70 O6 -75.0(14)
O9 C61 C73 C85 -179.5(15)
C46 C42 C74 C32 -2(2)
O21 C32 C74 C42 174.7(15)
C50 C32 C74 C42 0(2)
C47 C33 C75 C68 93.3(15)
C45 C33 C75 C68 -88.2(15)
O21 C51 C77 C90 173.6(17)
C27 O7 C78 C69 -166.2(12)
C57 C69 C78 O7 -64.8(17)
C8 C49 C80 C58 -3(2)
C55 C58 C80 C49 3(2)
O9 C58 C80 C49 -176.4(14)
C63 O20 C81 C88 -170.7(15)
C19 O8 C83 C84 178.7(14)
O8 C83 C84 C82 -71(2)
C86 C82 C84 C83 -74(2)
C61 C73 C85 C87 -175.3(18)
O20 C81 C88 C91 44(2)
C51 C77 C90 C89 -63(3)
C81 C88 C91 C92 65(3)
